data_1545480
loop_
_publ_author_name
'Wang, Xiao-Guang'
'Ma, Qing-Shuang'
'Sun, Bin'
'Xu, Lei'
'Zhan, Feng-Tao'
'Zheng, Geng-Xiu'

_publ_section_title
;
 (<i>S</i>)-3-[(<i>S</i>)-5-(4-Fluorophenyl)-5-hydroxypentanoyl]-4-phenyloxazolidin-2-one
 0.67-hydrate
;
_journal_coeditor_code SJ4083
_journal_issue 2
_journal_name_full IUCrData
_journal_page_first x170213
_journal_paper_doi 10.1107/S2414314617002139
_journal_volume 2
_journal_year 2017
_chemical_formula_iupac '3C20 H20 F N O4, 2H2 O'
_chemical_formula_moiety 'C20 H20 F N O4, 2/3(H2 O)'
_chemical_formula_sum 'C20 H21.33333 F N O4.66667'
_chemical_formula_weight 369.38
_chemical_name_systematic
'(<i>S</i>)-3-[(<i>S</i>)-5-(4-Fluorophenyl)-5-hydroxypentanoyl]-4-phenyloxazolidin-2-one 0.67-hydrate'
_space_group_crystal_system monoclinic
_space_group_IT_number 4
_space_group_name_Hall 'P 2yb'
_space_group_name_H-M_alt 'P 1 21 1'
_symmetry_space_group_name_Hall 'P 2yb'
_symmetry_space_group_name_H-M 'P 1 21 1'
_atom_sites_solution_hydrogens geom
_atom_sites_solution_primary direct
_atom_sites_solution_secondary difmap
_audit_creation_method
;
Olex2 1.2
(compiled 2016.09.09 svn.r3337 for OlexSys, GUI svn.r5227)
;
_cell_angle_alpha 90.00
_cell_angle_beta 107.517(8)
_cell_angle_gamma 90.00
_cell_formula_units_Z 6
_cell_length_a 15.4975(10)
_cell_length_b 7.8125(5)
_cell_length_c 24.1875(18)
_cell_measurement_reflns_used 10080
_cell_measurement_temperature 293(2)
_cell_measurement_theta_max 72.3300
_cell_measurement_theta_min 5.4830
_cell_volume 2792.7(4)
_computing_cell_refinement
;
CrysAlis PRO (Rigaku, 2015)
;
_computing_data_collection
;
CrysAlis PRO (Rigaku, 2015)
;
_computing_data_reduction
;
CrysAlis PRO (Rigaku, 2015)
;
_computing_molecular_graphics
;
<i>OLEX2</i> (Dolomanov <i>et al.</i>,  2009)
;
_computing_publication_material
;
<i>OLEX2</i> (Dolomanov <i>et al.</i>,  2009)
;
_computing_structure_refinement
;
SHELXL97 (Sheldrick, 2008)
;
_computing_structure_solution
;
SHELXS97 (Sheldrick, 2008)
;
_diffrn_ambient_temperature 293.15
_diffrn_detector_area_resol_mean 16.0355
_diffrn_measured_fraction_theta_full 0.999
_diffrn_measured_fraction_theta_max 0.999
_diffrn_measurement_device 'four-circle diffractometer'
_diffrn_measurement_device_type 'Rigaku Xcalibur Eos Gemini'
_diffrn_measurement_method '\w scans'
_diffrn_radiation_monochromator graphite
_diffrn_radiation_type CuK\a
_diffrn_radiation_wavelength 1.54184
_diffrn_reflns_av_R_equivalents 0.0333
_diffrn_reflns_limit_h_max 17
_diffrn_reflns_limit_h_min -18
_diffrn_reflns_limit_k_max 9
_diffrn_reflns_limit_k_min -9
_diffrn_reflns_limit_l_max 28
_diffrn_reflns_limit_l_min -27
_diffrn_reflns_number 29311
_diffrn_reflns_theta_full 66.59
_diffrn_reflns_theta_max 66.59
_diffrn_reflns_theta_min 5.53
_exptl_absorpt_coefficient_mu 0.838
_exptl_absorpt_correction_T_max 1.00000
_exptl_absorpt_correction_T_min 0.69077
_exptl_absorpt_correction_type multi-scan
_exptl_absorpt_process_details
;
(CrysAlis PRO; Rigaku, 2015)
;
_exptl_crystal_colour colourless
_exptl_crystal_density_diffrn 1.318
_exptl_crystal_density_method 'not measured'
_exptl_crystal_description needle
_exptl_crystal_F_000 1168
_exptl_crystal_size_max 0.42
_exptl_crystal_size_mid 0.26
_exptl_crystal_size_min 0.22
_refine_diff_density_max 0.198
_refine_diff_density_min -0.306
_refine_ls_abs_structure_details
;
Flack (1983), <b>??? Friedel pairs</b>
;
_refine_ls_abs_structure_Flack 0.07(13)
_refine_ls_extinction_method none
_refine_ls_goodness_of_fit_ref 1.058
_refine_ls_hydrogen_treatment constr
_refine_ls_matrix_type full
_refine_ls_number_parameters 727
_refine_ls_number_reflns 9875
_refine_ls_number_restraints 1
_refine_ls_restrained_S_all 1.058
_refine_ls_R_factor_all 0.0520
_refine_ls_R_factor_gt 0.0420
_refine_ls_shift/su_max 0.001
_refine_ls_shift/su_mean 0.000
_refine_ls_structure_factor_coef Fsqd
_refine_ls_weighting_details 'calc w=1/[\s^2^(Fo^2^)+(0.0733P)^2^+0.0055P] where P=(Fo^2^+2Fc^2^)/3'
_refine_ls_weighting_scheme calc
_refine_ls_wR_factor_gt 0.1117
_refine_ls_wR_factor_ref 0.1190
_reflns_number_gt 8563
_reflns_number_total 9875
_reflns_threshold_expression I>2\s(I)
_cod_data_source_file sj4083sup1.cif
_cod_data_source_block I
_cod_depositor_comments
;

2019-02-27
Z value and formula fixed to values more according to usual
chemical conventions.                 miguel
;
_cod_original_formula_sum 'C60 H64 F3 N3 O14'
_cod_original_formula_weight 1108.14
_cod_original_formula_moiety '3(C20 H20 F N O4), 2(H2 O)'
_cod_original_formula_units_Z 2
_cod_original_cell_volume 2792.7(3)
_cod_database_code 1545480

loop_
_space_group_symop_id
_space_group_symop_operation_xyz
1 'x, y, z'
2 '-x, y+1/2, -z'

loop_
_atom_site_type_symbol
_atom_site_label
_atom_site_fract_x
_atom_site_fract_y
_atom_site_fract_z
_atom_site_U_iso_or_equiv
_atom_site_adp_type
_atom_site_calc_flag
_atom_site_occupancy
O O4 0.22186(13) 0.5917(2) 0.27097(8) 0.0651(4) Uani d 1
O O9 -0.10736(13) -0.0727(2) 0.08775(9) 0.0701(5) Uani d 1
O O13 -0.22269(11) -0.1772(3) 0.41117(8) 0.0670(5) Uani d 1
O O10 -0.34846(12) -0.0634(3) 0.13565(8) 0.0663(5) Uani d 1
H H10 -0.3154 -0.0384 0.1160 0.099 Uiso calc 1
N N1 0.19278(13) 0.3495(2) 0.30979(8) 0.0507(4) Uani d 1
O O2 0.20106(12) 0.1166(2) 0.36458(8) 0.0634(4) Uani d 1
N N2 -0.13039(13) 0.1743(2) 0.04055(8) 0.0511(4) Uani d 1
N N3 -0.34780(13) -0.2339(3) 0.43586(8) 0.0528(5) Uani d 1
O O6 -0.47429(13) 0.4274(2) -0.06100(9) 0.0674(5) Uani d 1
H H6A -0.5229 0.4237 -0.0867 0.101 Uiso calc 1
O O1 -0.05047(15) 0.3350(3) 0.44097(10) 0.0830(6) Uani d 1
H H1 -0.0519 0.4361 0.4497 0.124 Uiso calc 1
O O7 -0.13564(12) 0.3822(2) -0.02380(8) 0.0643(4) Uani d 1
C C44 -0.25569(15) -0.2934(3) 0.18945(9) 0.0503(5) Uani d 1
C C51 -0.30383(15) -0.1882(3) 0.39561(10) 0.0506(5) Uani d 1
F F2 -0.44779(13) 1.0810(2) -0.20943(9) 0.0877(5) Uani d 1
O O3 0.08350(12) 0.5607(2) 0.27908(9) 0.0698(5) Uani d 1
C C24 -0.45010(14) 0.7244(3) -0.08478(10) 0.0494(5) Uani d 1
C C11 0.15345(16) 0.2291(3) 0.33788(10) 0.0504(5) Uani d 1
C C55 -0.27078(15) -0.0930(3) 0.52883(9) 0.0497(5) Uani d 1
C C4 -0.20339(16) 0.3232(3) 0.37583(10) 0.0527(5) Uani d 1
C C10 0.05462(17) 0.2476(3) 0.33214(11) 0.0570(5) Uani d 1
H H10A 0.0198 0.2355 0.2916 0.068 Uiso calc 1
H H10B 0.0438 0.3615 0.3445 0.068 Uiso calc 1
O O8 -0.24876(14) 0.0229(3) 0.05862(9) 0.0759(5) Uani d 1
C C50 -0.35969(15) -0.1553(3) 0.33420(9) 0.0506(5) Uani d 1
H H50A -0.3941 -0.0506 0.3325 0.061 Uiso calc 1
H H50B -0.4022 -0.2485 0.3209 0.061 Uiso calc 1
C C14 0.28594(16) 0.3244(3) 0.30862(10) 0.0532(5) Uani d 1
H H14 0.3257 0.3060 0.3482 0.064 Uiso calc 1
C C19 0.37247(17) -0.0785(3) 0.25634(12) 0.0610(6) Uani d 1
H H19 0.4177 -0.1594 0.2707 0.073 Uiso calc 1
C C21 -0.44538(17) 0.9637(3) -0.16697(13) 0.0594(6) Uani d 1
C C26 -0.45009(19) 0.7944(3) -0.18126(12) 0.0611(6) Uani d 1
H H26 -0.4518 0.7598 -0.2184 0.073 Uiso calc 1
C C35 0.02871(15) 0.2855(3) 0.07010(9) 0.0487(5) Uani d 1
C C12 0.15785(17) 0.5051(3) 0.28622(10) 0.0539(5) Uani d 1
C C15 0.29514(15) 0.1764(3) 0.27074(10) 0.0493(5) Uani d 1
F F3 -0.14961(16) -0.7748(3) 0.18369(10) 0.0975(6) Uani d 1
C C48 -0.35387(16) -0.1066(3) 0.23169(10) 0.0557(5) Uani d 1
H H48A -0.3815 0.0059 0.2283 0.067 Uiso calc 1
H H48B -0.4020 -0.1906 0.2195 0.067 Uiso calc 1
C C47 -0.29457(15) -0.1167(3) 0.19187(10) 0.0541(5) Uani d 1
H H47 -0.2444 -0.0358 0.2058 0.065 Uiso calc 1
C C31 -0.17600(16) 0.3071(3) 0.00470(11) 0.0558(5) Uani d 1
C C27 -0.45808(16) 0.5962(3) -0.03945(11) 0.0554(5) Uani d 1
H H27 -0.5095 0.6306 -0.0263 0.067 Uiso calc 1
C C32 -0.16962(17) 0.0417(3) 0.06248(11) 0.0584(6) Uani d 1
C C22 -0.44054(17) 1.0194(3) -0.11293(13) 0.0643(7) Uani d 1
H H22 -0.4358 1.1354 -0.1039 0.077 Uiso calc 1
C C25 -0.45224(16) 0.6754(3) -0.13935(10) 0.0530(5) Uani d 1
H H25 -0.4552 0.5595 -0.1486 0.064 Uiso calc 1
O O11 -0.50008(14) -0.2329(4) 0.38475(9) 0.0960(9) Uani d 1
C C41 -0.1848(2) -0.6152(4) 0.18596(12) 0.0644(6) Uani d 1
C C16 0.23945(17) 0.1628(3) 0.21409(11) 0.0575(6) Uani d 1
H H16 0.1941 0.2434 0.1995 0.069 Uiso calc 1
C C43 -0.16286(16) -0.3218(4) 0.20818(11) 0.0603(6) Uani d 1
H H43 -0.1238 -0.2304 0.2219 0.072 Uiso calc 1
C C60 -0.18220(16) -0.0352(3) 0.54343(10) 0.0544(5) Uani d 1
H H60 -0.1387 -0.1003 0.5337 0.065 Uiso calc 1
C C23 -0.44282(17) 0.8985(3) -0.07185(12) 0.0603(6) Uani d 1
H H23 -0.4394 0.9341 -0.0346 0.072 Uiso calc 1
C C34 -0.03547(16) 0.1386(3) 0.04692(10) 0.0497(5) Uani d 1
H H34 -0.0294 0.1012 0.0096 0.060 Uiso calc 1
C C20 0.36096(16) 0.0527(3) 0.29121(10) 0.0552(5) Uani d 1
H H20 0.3981 0.0586 0.3294 0.066 Uiso calc 1
C C17 0.25083(18) 0.0304(4) 0.17918(11) 0.0636(6) Uani d 1
H H17 0.2133 0.0228 0.1412 0.076 Uiso calc 1
C C49 -0.30037(16) -0.1390(4) 0.29458(10) 0.0559(5) Uani d 1
H H49A -0.2580 -0.0457 0.3082 0.067 Uiso calc 1
H H49B -0.2656 -0.2434 0.2969 0.067 Uiso calc 1
C C59 -0.1581(2) 0.1179(4) 0.57229(12) 0.0675(7) Uani d 1
H H59 -0.0984 0.1549 0.5820 0.081 Uiso calc 1
C C40 0.10942(16) 0.2918(3) 0.05677(11) 0.0566(6) Uani d 1
H H40 0.1215 0.2106 0.0320 0.068 Uiso calc 1
C C54 -0.29644(17) -0.2617(3) 0.49713(10) 0.0551(6) Uani d 1
H H54 -0.2420 -0.3294 0.5000 0.066 Uiso calc 1
C C18 0.31706(18) -0.0901(3) 0.20003(13) 0.0630(6) Uani d 1
H H18 0.3245 -0.1790 0.1763 0.076 Uiso calc 1
C C8 -0.07815(18) 0.1388(3) 0.36260(14) 0.0646(6) Uani d 1
H H8A -0.1133 0.1226 0.3224 0.078 Uiso calc 1
H H8B -0.0955 0.0494 0.3850 0.078 Uiso calc 1
C C45 -0.31084(16) -0.4325(4) 0.16908(10) 0.0576(6) Uani d 1
H H45 -0.3732 -0.4166 0.1563 0.069 Uiso calc 1
C C57 -0.3098(2) 0.1605(4) 0.57261(13) 0.0714(7) Uani d 1
H H57 -0.3530 0.2260 0.5826 0.086 Uiso calc 1
F F1 -0.47752(14) 0.3445(4) 0.35090(15) 0.1285(9) Uani d 1
C C46 -0.27641(19) -0.5951(4) 0.16702(11) 0.0640(6) Uani d 1
H H46 -0.3145 -0.6876 0.1532 0.077 Uiso calc 1
C C52 -0.4393(2) -0.2631(4) 0.42661(12) 0.0703(7) Uani d 1
C C9 0.02166(19) 0.1162(3) 0.36768(13) 0.0649(6) Uani d 1
H H9A 0.0573 0.1264 0.4081 0.078 Uiso calc 1
H H9B 0.0310 0.0022 0.3547 0.078 Uiso calc 1
O O12 -0.45079(15) -0.3331(4) 0.47472(9) 0.0893(7) Uani d 1
C C28 -0.37471(18) 0.5924(4) 0.01321(12) 0.0681(7) Uani d 1
H H28A -0.3861 0.5140 0.0413 0.082 Uiso calc 1
H H28B -0.3666 0.7054 0.0306 0.082 Uiso calc 1
C C37 0.0741(2) 0.5354(4) 0.12905(12) 0.0771(9) Uani d 1
H H37 0.0616 0.6187 0.1530 0.092 Uiso calc 1
C C6 -0.3316(3) 0.2844(5) 0.41097(18) 0.0855(9) Uani d 1
H H6 -0.3555 0.2536 0.4405 0.103 Uiso calc 1
C C39 0.17225(19) 0.4186(4) 0.08024(15) 0.0758(8) Uani d 1
H H39 0.2268 0.4214 0.0717 0.091 Uiso calc 1
C C1 -0.3870(2) 0.3373(4) 0.35868(17) 0.0790(9) Uani d 1
C C58 -0.2215(2) 0.2165(4) 0.58683(12) 0.0732(8) Uani d 1
H H58 -0.2050 0.3200 0.6061 0.088 Uiso calc 1
C C5 -0.2391(2) 0.2772(4) 0.41952(13) 0.0725(7) Uani d 1
H H5 -0.2007 0.2410 0.4551 0.087 Uiso calc 1
C C3 -0.26199(18) 0.3771(4) 0.32441(11) 0.0628(6) Uani d 1
H H3 -0.2392 0.4105 0.2946 0.075 Uiso calc 1
C C29 -0.28564(17) 0.5395(4) 0.00236(13) 0.0683(7) Uani d 1
H H29A -0.2863 0.5793 -0.0357 0.082 Uiso calc 1
H H29B -0.2358 0.5958 0.0307 0.082 Uiso calc 1
C C33 -0.01930(19) -0.0126(4) 0.08834(14) 0.0678(7) Uani d 1
H H33A 0.0137 -0.1023 0.0756 0.081 Uiso calc 1
H H33B 0.0154 0.0226 0.1271 0.081 Uiso calc 1
C C7 -0.10324(17) 0.3109(3) 0.38279(12) 0.0612(6) Uani d 1
H H7 -0.0876 0.4008 0.3592 0.073 Uiso calc 1
C C30 -0.26961(19) 0.3539(4) 0.00576(18) 0.0821(9) Uani d 1
H H30A -0.3136 0.2989 -0.0266 0.098 Uiso calc 1
H H30B -0.2786 0.3107 0.0412 0.098 Uiso calc 1
C C36 0.0118(2) 0.4079(3) 0.10679(11) 0.0643(6) Uani d 1
H H36 -0.0418 0.4042 0.1165 0.077 Uiso calc 1
O O14 0.05185(19) 0.1703(4) 0.53805(15) 0.1212(12) Uani d 1
H H14A 0.0164 0.2172 0.5081 0.182 Uiso d 1
H H14B 0.0957 0.2374 0.5534 0.182 Uiso d 1
C C53 -0.3653(2) -0.3691(4) 0.51606(12) 0.0766(9) Uani d 1
H H53A -0.3511 -0.4900 0.5159 0.092 Uiso calc 1
H H53B -0.3655 -0.3372 0.5548 0.092 Uiso calc 1
C C38 0.1539(2) 0.5403(4) 0.11621(14) 0.0808(10) Uani d 1
H H38 0.1959 0.6259 0.1318 0.097 Uiso calc 1
C C13 0.30596(19) 0.5005(3) 0.28677(14) 0.0649(6) Uani d 1
H H13A 0.3511 0.5610 0.3170 0.078 Uiso calc 1
H H13B 0.3281 0.4877 0.2535 0.078 Uiso calc 1
C C56 -0.33461(18) 0.0068(3) 0.54337(12) 0.0615(6) Uani d 1
H H56 -0.3945 -0.0295 0.5335 0.074 Uiso calc 1
C C2 -0.3539(2) 0.3830(4) 0.31565(15) 0.0778(8) Uani d 1
H H2 -0.3928 0.4184 0.2802 0.093 Uiso calc 1
C C42 -0.12762(18) -0.4843(4) 0.20677(13) 0.0700(7) Uani d 1
H H42 -0.0655 -0.5027 0.2200 0.084 Uiso calc 1
O O5 0.0698(3) -0.0859(5) 0.23695(19) 0.1632(16) Uani d 1
H H5A 0.1042 -0.0361 0.2697 0.245 Uiso d 1
H H5B 0.0698 -0.1913 0.2456 0.245 Uiso d 1

loop_
_atom_site_aniso_label
_atom_site_aniso_U_11
_atom_site_aniso_U_22
_atom_site_aniso_U_33
_atom_site_aniso_U_12
_atom_site_aniso_U_13
_atom_site_aniso_U_23
O4 0.0691(11) 0.0534(9) 0.0741(11) -0.0094(8) 0.0237(9) 0.0123(8)
O9 0.0742(12) 0.0604(10) 0.0779(12) -0.0054(9) 0.0261(9) 0.0212(9)
O13 0.0472(9) 0.0944(13) 0.0528(9) 0.0038(9) 0.0051(7) -0.0029(9)
O10 0.0555(9) 0.0905(13) 0.0534(9) 0.0090(9) 0.0172(7) 0.0222(9)
N1 0.0535(10) 0.0470(9) 0.0535(10) -0.0015(8) 0.0189(8) 0.0038(8)
O2 0.0631(10) 0.0549(9) 0.0730(11) 0.0025(8) 0.0218(8) 0.0146(8)
N2 0.0509(10) 0.0508(10) 0.0558(11) -0.0036(8) 0.0225(8) 0.0028(8)
N3 0.0497(10) 0.0594(11) 0.0432(10) -0.0019(8) 0.0048(8) 0.0031(8)
O6 0.0623(11) 0.0611(10) 0.0728(12) -0.0002(8) 0.0114(8) 0.0094(9)
O1 0.0727(12) 0.0783(13) 0.0756(13) 0.0090(10) -0.0114(10) -0.0061(10)
O7 0.0593(10) 0.0644(10) 0.0721(11) 0.0057(8) 0.0241(8) 0.0202(9)
C44 0.0429(11) 0.0715(14) 0.0369(10) -0.0055(10) 0.0127(8) 0.0036(10)
C51 0.0512(12) 0.0498(11) 0.0449(11) 0.0017(9) 0.0054(9) -0.0059(9)
F2 0.0934(12) 0.0706(10) 0.1084(14) -0.0012(9) 0.0446(10) 0.0278(10)
O3 0.0584(11) 0.0632(10) 0.0812(12) 0.0030(8) 0.0107(8) 0.0207(9)
C24 0.0372(10) 0.0566(12) 0.0542(12) 0.0056(8) 0.0136(8) -0.0053(10)
C11 0.0556(12) 0.0443(11) 0.0516(12) -0.0027(9) 0.0166(9) 0.0007(9)
C55 0.0538(12) 0.0508(11) 0.0390(10) 0.0055(9) 0.0055(8) 0.0079(9)
C4 0.0586(13) 0.0465(11) 0.0514(12) -0.0046(9) 0.0140(10) 0.0041(9)
C10 0.0570(13) 0.0541(12) 0.0589(13) -0.0052(10) 0.0160(10) 0.0040(10)
O8 0.0686(12) 0.0860(13) 0.0778(13) -0.0171(10) 0.0292(9) 0.0154(11)
C50 0.0486(11) 0.0548(12) 0.0440(11) 0.0019(9) 0.0070(8) -0.0024(9)
C14 0.0500(11) 0.0569(13) 0.0514(12) -0.0048(10) 0.0135(9) -0.0001(10)
C19 0.0557(13) 0.0449(11) 0.0757(16) 0.0053(10) 0.0094(11) 0.0066(11)
C21 0.0471(12) 0.0567(13) 0.0766(17) -0.0011(10) 0.0219(11) 0.0076(12)
C26 0.0650(15) 0.0640(14) 0.0588(14) -0.0010(12) 0.0257(11) 0.0002(11)
C35 0.0519(12) 0.0457(11) 0.0454(11) 0.0007(9) 0.0100(9) 0.0048(8)
C12 0.0582(14) 0.0515(12) 0.0481(12) -0.0054(10) 0.0104(9) 0.0045(9)
C15 0.0464(11) 0.0486(11) 0.0518(12) -0.0036(9) 0.0133(9) 0.0054(9)
F3 0.1119(15) 0.0768(11) 0.1071(15) 0.0185(11) 0.0380(12) 0.0004(11)
C48 0.0505(12) 0.0663(14) 0.0486(12) 0.0008(10) 0.0126(9) 0.0026(10)
C47 0.0478(11) 0.0629(13) 0.0497(12) -0.0062(10) 0.0118(9) 0.0072(10)
C31 0.0522(12) 0.0502(12) 0.0654(14) -0.0027(10) 0.0181(11) 0.0039(11)
C27 0.0477(12) 0.0649(14) 0.0564(13) 0.0086(10) 0.0198(10) 0.0018(11)
C32 0.0619(14) 0.0628(14) 0.0545(13) -0.0113(11) 0.0235(10) 0.0032(11)
C22 0.0509(13) 0.0473(12) 0.0906(19) 0.0009(10) 0.0149(12) -0.0083(12)
C25 0.0577(13) 0.0476(11) 0.0552(13) 0.0001(9) 0.0192(10) -0.0052(10)
O11 0.0525(10) 0.167(3) 0.0593(12) -0.0153(13) 0.0032(9) 0.0261(13)
C41 0.0754(17) 0.0653(15) 0.0558(14) 0.0042(13) 0.0249(12) 0.0013(12)
C16 0.0532(13) 0.0592(13) 0.0552(13) 0.0103(10) 0.0088(10) 0.0057(11)
C43 0.0451(12) 0.0746(16) 0.0599(14) -0.0100(11) 0.0136(10) -0.0069(12)
C60 0.0531(13) 0.0603(13) 0.0466(12) 0.0038(10) 0.0103(9) 0.0005(10)
C23 0.0551(13) 0.0636(14) 0.0599(14) 0.0077(11) 0.0140(10) -0.0156(12)
C34 0.0537(12) 0.0448(11) 0.0521(12) 0.0009(9) 0.0185(9) -0.0002(9)
C20 0.0529(12) 0.0538(12) 0.0525(12) -0.0006(10) 0.0062(9) 0.0089(10)
C17 0.0613(14) 0.0691(15) 0.0525(13) 0.0013(12) 0.0052(10) -0.0023(11)
C49 0.0504(11) 0.0667(14) 0.0478(12) -0.0045(10) 0.0102(9) -0.0038(10)
C59 0.0709(16) 0.0680(15) 0.0569(14) -0.0139(13) 0.0092(12) 0.0027(12)
C40 0.0487(12) 0.0528(12) 0.0658(14) 0.0010(10) 0.0136(10) 0.0084(11)
C54 0.0617(14) 0.0510(12) 0.0441(11) 0.0039(10) 0.0028(10) 0.0047(9)
C18 0.0649(15) 0.0471(12) 0.0755(16) -0.0036(11) 0.0188(12) -0.0075(11)
C8 0.0595(15) 0.0562(13) 0.0813(17) -0.0127(11) 0.0261(12) 0.0010(12)
C45 0.0451(11) 0.0778(16) 0.0460(11) -0.0076(11) 0.0078(9) 0.0041(11)
C57 0.090(2) 0.0570(14) 0.0708(17) 0.0228(14) 0.0305(14) 0.0067(12)
F1 0.0635(11) 0.1211(18) 0.206(3) -0.0072(12) 0.0488(14) -0.0150(19)
C46 0.0725(16) 0.0675(15) 0.0504(13) -0.0133(12) 0.0161(11) -0.0026(11)
C52 0.0623(15) 0.0890(19) 0.0518(14) -0.0156(14) 0.0054(12) 0.0103(13)
C9 0.0651(15) 0.0510(12) 0.0813(18) -0.0063(11) 0.0257(13) 0.0091(12)
O12 0.0756(13) 0.127(2) 0.0581(11) -0.0367(13) 0.0093(9) 0.0189(12)
C28 0.0566(14) 0.0882(19) 0.0563(14) 0.0136(13) 0.0120(11) -0.0028(13)
C37 0.107(2) 0.0564(15) 0.0549(15) -0.0064(15) 0.0047(14) -0.0062(12)
C6 0.095(2) 0.0777(19) 0.103(3) -0.0136(17) 0.059(2) -0.0022(18)
C39 0.0538(14) 0.0746(18) 0.087(2) -0.0125(12) 0.0026(13) 0.0205(16)
C1 0.0598(15) 0.0631(16) 0.114(3) -0.0066(13) 0.0266(16) -0.0117(16)
C58 0.104(2) 0.0490(13) 0.0621(16) -0.0026(14) 0.0178(14) -0.0018(12)
C5 0.0826(19) 0.0778(18) 0.0572(15) -0.0028(14) 0.0211(13) 0.0130(13)
C3 0.0620(14) 0.0687(15) 0.0539(13) -0.0025(12) 0.0115(11) 0.0076(11)
C29 0.0503(13) 0.0754(17) 0.0754(17) 0.0052(12) 0.0131(11) 0.0078(14)
C33 0.0664(16) 0.0569(14) 0.0807(18) 0.0027(11) 0.0227(13) 0.0158(12)
C7 0.0556(13) 0.0575(13) 0.0635(15) -0.0085(11) 0.0073(10) 0.0073(11)
C30 0.0536(15) 0.0722(17) 0.122(3) 0.0019(13) 0.0294(15) 0.0130(18)
C36 0.0781(17) 0.0610(14) 0.0534(13) -0.0003(12) 0.0192(12) -0.0026(11)
O14 0.0865(17) 0.112(2) 0.126(2) -0.0344(15) -0.0269(15) 0.0572(18)
C53 0.097(2) 0.0675(16) 0.0522(14) -0.0190(15) 0.0026(14) 0.0112(12)
C38 0.087(2) 0.0602(16) 0.0713(17) -0.0230(14) -0.0125(15) 0.0084(14)
C13 0.0673(16) 0.0571(13) 0.0785(17) -0.0080(12) 0.0343(13) -0.0029(12)
C56 0.0570(13) 0.0609(14) 0.0657(15) 0.0095(11) 0.0172(11) 0.0097(11)
C2 0.0610(16) 0.0759(18) 0.0811(19) -0.0009(14) -0.0017(14) 0.0033(15)
C42 0.0502(13) 0.092(2) 0.0668(16) 0.0086(13) 0.0159(11) -0.0009(14)
O5 0.190(4) 0.113(3) 0.165(4) 0.010(3) 0.022(3) 0.017(3)

loop_
_atom_type_symbol
_atom_type_description
_atom_type_scat_dispersion_real
_atom_type_scat_dispersion_imag
_atom_type_scat_source
C C 0.0181 0.0091 'International Tables Vol C Tables 4.2.6.8 and 6.1.1.4'
H H 0.0000 0.0000 'International Tables Vol C Tables 4.2.6.8 and 6.1.1.4'
F F 0.0727 0.0534 'International Tables Vol C Tables 4.2.6.8 and 6.1.1.4'
N N 0.0311 0.0180 'International Tables Vol C Tables 4.2.6.8 and 6.1.1.4'
O O 0.0492 0.0322 'International Tables Vol C Tables 4.2.6.8 and 6.1.1.4'

loop_
_geom_angle_atom_site_label_1
_geom_angle_atom_site_label_2
_geom_angle_atom_site_label_3
_geom_angle
C12 O4 C13 111.37(19)
C32 O9 C33 110.00(19)
C47 O10 H10 109.5
C11 N1 C14 119.60(19)
C12 N1 C11 128.0(2)
C12 N1 C14 112.1(2)
C31 N2 C34 120.80(19)
C32 N2 C31 126.4(2)
C32 N2 C34 111.2(2)
C51 N3 C54 120.8(2)
C52 N3 C51 128.41(19)
C52 N3 C54 110.8(2)
C27 O6 H6A 109.5
C7 O1 H1 109.5
C43 C44 C47 121.2(2)
C45 C44 C47 121.4(2)
C45 C44 C43 117.4(2)
O13 C51 N3 119.0(2)
O13 C51 C50 122.4(2)
N3 C51 C50 118.59(19)
C25 C24 C27 122.0(2)
C25 C24 C23 117.9(2)
C23 C24 C27 120.1(2)
N1 C11 C10 118.1(2)
O2 C11 N1 117.7(2)
O2 C11 C10 124.3(2)
C60 C55 C54 120.0(2)
C56 C55 C60 118.7(2)
C56 C55 C54 121.2(2)
C5 C4 C7 122.2(2)
C3 C4 C5 117.9(3)
C3 C4 C7 119.9(2)
C11 C10 H10A 109.0
C11 C10 H10B 109.0
C11 C10 C9 112.9(2)
H10A C10 H10B 107.8
C9 C10 H10A 109.0
C9 C10 H10B 109.0
C51 C50 H50A 109.4
C51 C50 H50B 109.4
C51 C50 C49 111.13(19)
H50A C50 H50B 108.0
C49 C50 H50A 109.4
C49 C50 H50B 109.4
N1 C14 H14 109.5
N1 C14 C15 112.83(18)
N1 C14 C13 100.9(2)
C15 C14 H14 109.5
C15 C14 C13 114.3(2)
C13 C14 H14 109.5
C20 C19 H19 120.0
C20 C19 C18 120.0(2)
C18 C19 H19 120.0
C26 C21 F2 118.2(3)
C22 C21 F2 119.3(2)
C22 C21 C26 122.6(3)
C21 C26 H26 120.7
C21 C26 C25 118.5(3)
C25 C26 H26 120.7
C40 C35 C34 118.7(2)
C36 C35 C34 122.2(2)
C36 C35 C40 118.9(2)
O4 C12 N1 109.1(2)
O3 C12 O4 122.5(2)
O3 C12 N1 128.4(2)
C16 C15 C14 121.0(2)
C20 C15 C14 120.8(2)
C20 C15 C16 118.2(2)
H48A C48 H48B 107.9
C47 C48 H48A 109.2
C47 C48 H48B 109.2
C49 C48 H48A 109.2
C49 C48 H48B 109.2
C49 C48 C47 111.97(19)
O10 C47 C44 110.8(2)
O10 C47 C48 107.26(19)
O10 C47 H47 108.5
C44 C47 C48 113.3(2)
C44 C47 H47 108.5
C48 C47 H47 108.5
N2 C31 C30 118.7(2)
O7 C31 N2 117.4(2)
O7 C31 C30 123.9(2)
O6 C27 C24 113.2(2)
O6 C27 H27 107.7
O6 C27 C28 107.7(2)
C24 C27 H27 107.7
C24 C27 C28 112.7(2)
C28 C27 H27 107.7
O9 C32 N2 109.8(2)
O8 C32 O9 122.4(2)
O8 C32 N2 127.8(3)
C21 C22 H22 121.1
C21 C22 C23 117.9(2)
C23 C22 H22 121.1
C24 C25 C26 121.4(2)
C24 C25 H25 119.3
C26 C25 H25 119.3
C46 C41 F3 118.6(3)
C42 C41 F3 118.7(3)
C42 C41 C46 122.6(3)
C15 C16 H16 119.8
C17 C16 C15 120.4(2)
C17 C16 H16 119.8
C44 C43 H43 119.5
C42 C43 C44 121.0(2)
C42 C43 H43 119.5
C55 C60 H60 119.7
C59 C60 C55 120.5(2)
C59 C60 H60 119.7
C24 C23 H23 119.2
C22 C23 C24 121.7(2)
C22 C23 H23 119.2
N2 C34 C35 115.10(19)
N2 C34 H34 109.5
N2 C34 C33 100.31(19)
C35 C34 H34 109.5
C35 C34 C33 112.7(2)
C33 C34 H34 109.5
C19 C20 C15 121.3(2)
C19 C20 H20 119.4
C15 C20 H20 119.4
C16 C17 H17 119.7
C18 C17 C16 120.6(2)
C18 C17 H17 119.7
C50 C49 H49A 108.9
C50 C49 H49B 108.9
C48 C49 C50 113.21(19)
C48 C49 H49A 108.9
C48 C49 H49B 108.9
H49A C49 H49B 107.8
C60 C59 H59 119.7
C58 C59 C60 120.7(3)
C58 C59 H59 119.7
C35 C40 H40 119.9
C35 C40 C39 120.2(3)
C39 C40 H40 119.9
N3 C54 C55 111.16(18)
N3 C54 H54 110.1
N3 C54 C53 99.64(19)
C55 C54 H54 110.1
C55 C54 C53 115.2(2)
C53 C54 H54 110.1
C19 C18 H18 120.2
C17 C18 C19 119.5(2)
C17 C18 H18 120.2
H8A C8 H8B 107.5
C9 C8 H8A 108.4
C9 C8 H8B 108.4
C7 C8 H8A 108.4
C7 C8 H8B 108.4
C7 C8 C9 115.3(2)
C44 C45 H45 118.9
C44 C45 C46 122.1(2)
C46 C45 H45 118.9
C58 C57 H57 119.9
C58 C57 C56 120.2(3)
C56 C57 H57 119.9
C41 C46 C45 117.9(2)
C41 C46 H46 121.1
C45 C46 H46 121.1
O11 C52 N3 128.3(3)
O11 C52 O12 122.9(3)
O12 C52 N3 108.8(2)
C10 C9 C8 112.4(2)
C10 C9 H9A 109.1
C10 C9 H9B 109.1
C8 C9 H9A 109.1
C8 C9 H9B 109.1
H9A C9 H9B 107.9
C52 O12 C53 110.4(2)
C27 C28 H28A 108.2
C27 C28 H28B 108.2
C27 C28 C29 116.3(2)
H28A C28 H28B 107.4
C29 C28 H28A 108.2
C29 C28 H28B 108.2
C36 C37 H37 119.7
C38 C37 H37 119.7
C38 C37 C36 120.5(3)
C1 C6 H6 120.5
C1 C6 C5 119.0(3)
C5 C6 H6 120.5
C40 C39 H39 120.0
C38 C39 C40 120.0(3)
C38 C39 H39 120.0
F1 C1 C6 118.5(4)
C2 C1 F1 120.1(3)
C2 C1 C6 121.4(3)
C59 C58 C57 119.4(3)
C59 C58 H58 120.3
C57 C58 H58 120.3
C4 C5 C6 120.7(3)
C4 C5 H5 119.7
C6 C5 H5 119.7
C4 C3 H3 119.2
C4 C3 C2 121.6(3)
C2 C3 H3 119.2
C28 C29 H29A 108.8
C28 C29 H29B 108.8
H29A C29 H29B 107.7
C30 C29 C28 113.6(3)
C30 C29 H29A 108.8
C30 C29 H29B 108.8
O9 C33 C34 106.2(2)
O9 C33 H33A 110.5
O9 C33 H33B 110.5
C34 C33 H33A 110.5
C34 C33 H33B 110.5
H33A C33 H33B 108.7
O1 C7 C4 111.7(2)
O1 C7 C8 108.1(2)
O1 C7 H7 108.3
C4 C7 C8 111.9(2)
C4 C7 H7 108.3
C8 C7 H7 108.3
C31 C30 H30A 109.0
C31 C30 H30B 109.0
C29 C30 C31 112.8(2)
C29 C30 H30A 109.0
C29 C30 H30B 109.0
H30A C30 H30B 107.8
C35 C36 H36 119.8
C37 C36 C35 120.4(3)
C37 C36 H36 119.8
H14A O14 H14B 109.5
C54 C53 H53A 110.7
C54 C53 H53B 110.7
O12 C53 C54 105.4(2)
O12 C53 H53A 110.7
O12 C53 H53B 110.7
H53A C53 H53B 108.8
C37 C38 C39 120.0(3)
C37 C38 H38 120.0
C39 C38 H38 120.0
O4 C13 C14 106.0(2)
O4 C13 H13A 110.5
O4 C13 H13B 110.5
C14 C13 H13A 110.5
C14 C13 H13B 110.5
H13A C13 H13B 108.7
C55 C56 C57 120.5(3)
C55 C56 H56 119.8
C57 C56 H56 119.8
C1 C2 C3 119.4(3)
C1 C2 H2 120.3
C3 C2 H2 120.3
C41 C42 C43 119.0(2)
C41 C42 H42 120.5
C43 C42 H42 120.5
H5A O5 H5B 104.3

loop_
_geom_bond_atom_site_label_1
_geom_bond_atom_site_label_2
_geom_bond_distance
O4 C12 1.341(3)
O4 C13 1.433(3)
O9 C32 1.322(3)
O9 C33 1.439(3)
O13 C51 1.202(3)
O10 H10 0.8200
O10 C47 1.427(3)
N1 C11 1.402(3)
N1 C14 1.466(3)
N1 C12 1.382(3)
O2 C11 1.203(3)
N2 C31 1.400(3)
N2 C32 1.385(3)
N2 C34 1.459(3)
N3 C51 1.393(3)
N3 C54 1.472(3)
N3 C52 1.386(4)
O6 H6A 0.8200
O6 C27 1.412(3)
O1 H1 0.8200
O1 C7 1.411(3)
O7 C31 1.213(3)
C44 C47 1.515(4)
C44 C43 1.390(3)
C44 C45 1.379(3)
C51 C50 1.499(3)
F2 C21 1.368(3)
O3 C12 1.194(3)
C24 C27 1.517(4)
C24 C25 1.365(3)
C24 C23 1.392(4)
C11 C10 1.503(3)
C55 C60 1.386(3)
C55 C54 1.516(3)
C55 C56 1.385(4)
C4 C5 1.380(4)
C4 C3 1.367(3)
C4 C7 1.513(4)
C10 H10A 0.9700
C10 H10B 0.9700
C10 C9 1.523(4)
O8 C32 1.211(3)
C50 H50A 0.9700
C50 H50B 0.9700
C50 C49 1.520(4)
C14 H14 0.9800
C14 C15 1.508(3)
C14 C13 1.538(4)
C19 H19 0.9300
C19 C20 1.373(4)
C19 C18 1.377(4)
C21 C26 1.363(4)
C21 C22 1.358(4)
C26 H26 0.9300
C26 C25 1.384(4)
C35 C34 1.511(3)
C35 C40 1.383(4)
C35 C36 1.382(4)
C15 C16 1.386(3)
C15 C20 1.384(3)
F3 C41 1.368(4)
C48 H48A 0.9700
C48 H48B 0.9700
C48 C47 1.520(3)
C48 C49 1.519(3)
C47 H47 0.9800
C31 C30 1.504(4)
C27 H27 0.9800
C27 C28 1.517(3)
C22 H22 0.9300
C22 C23 1.379(4)
C25 H25 0.9300
O11 C52 1.181(3)
C41 C46 1.363(4)
C41 C42 1.348(4)
C16 H16 0.9300
C16 C17 1.379(4)
C43 H43 0.9300
C43 C42 1.387(4)
C60 H60 0.9300
C60 C59 1.379(4)
C23 H23 0.9300
C34 H34 0.9800
C34 C33 1.520(3)
C20 H20 0.9300
C17 H17 0.9300
C17 C18 1.372(4)
C49 H49A 0.9700
C49 H49B 0.9700
C59 H59 0.9300
C59 C58 1.375(5)
C40 H40 0.9300
C40 C39 1.385(4)
C54 H54 0.9800
C54 C53 1.532(4)
C18 H18 0.9300
C8 H8A 0.9700
C8 H8B 0.9700
C8 C9 1.525(4)
C8 C7 1.521(4)
C45 H45 0.9300
C45 C46 1.384(4)
C57 H57 0.9300
C57 C58 1.378(5)
C57 C56 1.388(4)
F1 C1 1.360(4)
C46 H46 0.9300
C52 O12 1.346(4)
C9 H9A 0.9700
C9 H9B 0.9700
O12 C53 1.427(4)
C28 H28A 0.9700
C28 H28B 0.9700
C28 C29 1.537(4)
C37 H37 0.9300
C37 C36 1.378(4)
C37 C38 1.363(5)
C6 H6 0.9300
C6 C1 1.361(5)
C6 C5 1.387(5)
C39 H39 0.9300
C39 C38 1.375(5)
C1 C2 1.339(5)
C58 H58 0.9300
C5 H5 0.9300
C3 H3 0.9300
C3 C2 1.377(4)
C29 H29A 0.9700
C29 H29B 0.9700
C29 C30 1.469(4)
C33 H33A 0.9700
C33 H33B 0.9700
C7 H7 0.9800
C30 H30A 0.9700
C30 H30B 0.9700
C36 H36 0.9300
O14 H14A 0.8497
O14 H14B 0.8504
C53 H53A 0.9700
C53 H53B 0.9700
C38 H38 0.9300
C13 H13A 0.9700
C13 H13B 0.9700
C56 H56 0.9300
C2 H2 0.9300
C42 H42 0.9300
O5 H5A 0.9000
O5 H5B 0.8495

loop_
_geom_hbond_atom_site_label_D
_geom_hbond_atom_site_label_H
_geom_hbond_atom_site_label_A
_geom_hbond_site_symmetry_A
_geom_hbond_distance_DH
_geom_hbond_distance_HA
_geom_hbond_distance_DA
_geom_hbond_angle_DHA
O10 H10 O8 . 0.82 2.02 2.837(3) 172.5
O6 H6A O10 2_455 0.82 1.99 2.797(3) 167.2
O1 H1 O14 2_556 0.82 1.85 2.669(4) 173.5
C22 H22 O6 1_565 0.93 2.65 3.522(3) 157.0
C33 H33A O7 2_545 0.97 2.57 3.337(4) 136.5
C30 H30A O6 . 0.97 2.58 3.149(3) 117.6
C30 H30B O8 . 0.97 2.31 2.860(4) 115.2
O14 H14A O1 . 0.85 1.88 2.728(3) 173.4
O14 H14B O13 2_556 0.85 2.01 2.825(3) 160.6
C13 H13B F2 2_545 0.97 2.51 3.347(3) 144.5
C42 H42 O3 1_545 0.93 2.37 3.232(3) 153.3
O5 H5B O3 1_545 0.85 2.09 2.928(5) 171.1

loop_
_geom_torsion_atom_site_label_1
_geom_torsion_atom_site_label_2
_geom_torsion_atom_site_label_3
_geom_torsion_atom_site_label_4
_geom_torsion
O13 C51 C50 C49 10.0(3)
N1 C11 C10 C9 -176.3(2)
N1 C14 C15 C16 51.3(3)
N1 C14 C15 C20 -130.3(2)
N1 C14 C13 O4 -7.7(3)
O2 C11 C10 C9 4.5(4)
N2 C31 C30 C29 140.7(3)
N2 C34 C33 O9 15.2(3)
N3 C51 C50 C49 -169.7(2)
N3 C54 C53 O12 -21.3(3)
N3 C52 O12 C53 -5.9(4)
O6 C27 C28 C29 63.6(3)
O7 C31 C30 C29 -36.2(5)
C44 C43 C42 C41 1.1(4)
C44 C45 C46 C41 0.0(4)
C51 N3 C54 C55 78.2(3)
C51 N3 C54 C53 -159.8(2)
C51 N3 C52 O11 -11.4(6)
C51 N3 C52 O12 169.3(3)
C51 C50 C49 C48 179.6(2)
F2 C21 C26 C25 -176.8(2)
F2 C21 C22 C23 176.8(2)
C24 C27 C28 C29 -61.9(3)
C11 N1 C14 C15 69.8(3)
C11 N1 C14 C13 -167.9(2)
C11 N1 C12 O4 171.2(2)
C11 N1 C12 O3 -9.2(4)
C11 C10 C9 C8 178.7(2)
C55 C60 C59 C58 -0.3(4)
C55 C54 C53 O12 97.7(3)
C4 C3 C2 C1 1.0(5)
C14 N1 C11 O2 6.5(3)
C14 N1 C11 C10 -172.8(2)
C14 N1 C12 O4 -2.4(3)
C14 N1 C12 O3 177.2(3)
C14 C15 C16 C17 177.5(2)
C14 C15 C20 C19 -177.2(2)
C21 C26 C25 C24 0.3(4)
C21 C22 C23 C24 -0.2(4)
C26 C21 C22 C23 -1.6(4)
C35 C34 C33 O9 138.1(2)
C35 C40 C39 C38 -1.0(4)
C12 O4 C13 C14 7.1(3)
C12 N1 C11 O2 -166.7(2)
C12 N1 C11 C10 14.0(3)
C12 N1 C14 C15 -116.0(2)
C12 N1 C14 C13 6.3(3)
C15 C14 C13 O4 113.6(2)
C15 C16 C17 C18 0.3(4)
F3 C41 C46 C45 -179.4(2)
F3 C41 C42 C43 178.8(3)
C47 C44 C43 C42 178.9(2)
C47 C44 C45 C46 -179.5(2)
C47 C48 C49 C50 -171.7(2)
C31 N2 C32 O9 171.3(2)
C31 N2 C32 O8 -6.1(4)
C31 N2 C34 C35 59.3(3)
C31 N2 C34 C33 -179.5(2)
C27 C24 C25 C26 176.3(2)
C27 C24 C23 C22 -176.3(2)
C27 C28 C29 C30 -88.3(4)
C32 O9 C33 C34 -13.3(3)
C32 N2 C31 O7 -159.1(2)
C32 N2 C31 C30 23.7(4)
C32 N2 C34 C35 -134.1(2)
C32 N2 C34 C33 -12.9(3)
C22 C21 C26 C25 1.6(4)
C25 C24 C27 O6 -4.4(3)
C25 C24 C27 C28 118.1(3)
C25 C24 C23 C22 1.9(4)
O11 C52 O12 C53 174.7(4)
C16 C15 C20 C19 1.3(4)
C16 C17 C18 C19 0.0(4)
C43 C44 C47 O10 122.1(2)
C43 C44 C47 C48 -117.3(2)
C43 C44 C45 C46 0.0(4)
C60 C55 C54 N3 -105.9(2)
C60 C55 C54 C53 141.7(2)
C60 C55 C56 C57 -0.7(4)
C60 C59 C58 C57 0.4(4)
C23 C24 C27 O6 173.8(2)
C23 C24 C27 C28 -63.7(3)
C23 C24 C25 C26 -2.0(4)
C34 N2 C31 O7 5.2(3)
C34 N2 C31 C30 -171.9(2)
C34 N2 C32 O9 5.6(3)
C34 N2 C32 O8 -171.7(3)
C34 C35 C40 C39 -176.0(2)
C34 C35 C36 C37 177.1(2)
C20 C19 C18 C17 0.3(4)
C20 C15 C16 C17 -1.0(4)
C49 C48 C47 O10 -172.8(2)
C49 C48 C47 C44 64.7(3)
C40 C35 C34 N2 -154.8(2)
C40 C35 C34 C33 91.0(3)
C40 C35 C36 C37 0.8(4)
C40 C39 C38 C37 0.4(4)
C54 N3 C51 O13 2.5(3)
C54 N3 C51 C50 -177.8(2)
C54 N3 C52 O11 170.0(4)
C54 N3 C52 O12 -9.4(3)
C54 C55 C60 C59 -179.9(2)
C54 C55 C56 C57 179.7(2)
C18 C19 C20 C15 -0.9(4)
C45 C44 C47 O10 -58.4(3)
C45 C44 C47 C48 62.1(3)
C45 C44 C43 C42 -0.5(4)
F1 C1 C2 C3 179.2(3)
C46 C41 C42 C43 -1.1(5)
C52 N3 C51 O13 -176.0(3)
C52 N3 C51 C50 3.7(4)
C52 N3 C54 C55 -103.0(3)
C52 N3 C54 C53 18.9(3)
C52 O12 C53 C54 17.9(4)
C9 C8 C7 O1 -57.1(3)
C9 C8 C7 C4 179.5(2)
C28 C29 C30 C31 -170.7(3)
C6 C1 C2 C3 -0.2(5)
C1 C6 C5 C4 0.1(5)
C58 C57 C56 C55 0.8(4)
C5 C4 C3 C2 -1.1(4)
C5 C4 C7 O1 -30.1(3)
C5 C4 C7 C8 91.3(3)
C5 C6 C1 F1 -179.7(3)
C5 C6 C1 C2 -0.3(5)
C3 C4 C5 C6 0.5(4)
C3 C4 C7 O1 151.6(2)
C3 C4 C7 C8 -87.0(3)
C33 O9 C32 N2 5.2(3)
C33 O9 C32 O8 -177.3(3)
C7 C4 C5 C6 -177.7(3)
C7 C4 C3 C2 177.2(3)
C7 C8 C9 C10 -60.1(3)
C36 C35 C34 N2 29.0(3)
C36 C35 C34 C33 -85.2(3)
C36 C35 C40 C39 0.4(3)
C36 C37 C38 C39 0.8(4)
C38 C37 C36 C35 -1.4(4)
C13 O4 C12 N1 -3.2(3)
C13 O4 C12 O3 177.1(2)
C13 C14 C15 C16 -63.2(3)
C13 C14 C15 C20 115.2(3)
C56 C55 C60 C59 0.5(3)
C56 C55 C54 N3 73.6(3)
C56 C55 C54 C53 -38.8(3)
C56 C57 C58 C59 -0.6(4)
C42 C41 C46 C45 0.6(4)

_cod_database_fobs_code 1545480
